data_7245307
loop_
_publ_author_name
'Gu, Qingyun'
'Cheng, Zhenfeng'
'Xiong, Xing'
'Xiong, Biao'
'Zhao, Yu'
'Xu, Hua-Dong'
'Zhang, Yanan'
'Qiu, Xiaodong'
'Zeng, Xiaobao'

_publ_section_title
;
 Electrochemical oxidative regio- and stereo-selective
 thio(seleno)cyanation of enamides and mechanistic insights
;
_journal_issue 17
_journal_name_full 'Green Chemistry'
_journal_page_first 6556
_journal_page_last 6561
_journal_paper_doi 10.1039/D2GC01932A
_journal_volume 24
_journal_year 2022
_chemical_formula_moiety 'C17 H11 Br N2 O S'
_chemical_formula_sum 'C17 H11 Br N2 O S'
_chemical_formula_weight 371.25
_space_group_crystal_system monoclinic
_space_group_IT_number 14
_space_group_name_Hall '-P 2yn'
_space_group_name_H-M_alt 'P 1 21/n 1'
_atom_sites_solution_hydrogens geom
_atom_sites_solution_primary dual
_audit_creation_date 2022-04-20
_audit_creation_method
;
Olex2 1.5-beta
(compiled 2021.12.09 svn.r5202d8cf for OlexSys, GUI svn.r6439)
;
_audit_update_record
;
2022-04-20 deposited with the CCDC.	2022-08-08 downloaded from the CCDC.
;
_cell_angle_alpha 90
_cell_angle_beta 99.269(11)
_cell_angle_gamma 90
_cell_formula_units_Z 4
_cell_length_a 12.8390(12)
_cell_length_b 9.1349(11)
_cell_length_c 13.4055(16)
_cell_measurement_reflns_used 1939
_cell_measurement_temperature 249.97(10)
_cell_measurement_theta_max 25.0820
_cell_measurement_theta_min 2.6830
_cell_volume 1551.7(3)
_computing_cell_refinement 'CrysAlisPro 1.171.38.43f (Rigaku OD, 2015)'
_computing_data_collection 'CrysAlisPro 1.171.38.43f (Rigaku OD, 2015)'
_computing_data_reduction 'CrysAlisPro 1.171.38.43f (Rigaku OD, 2015)'
_computing_molecular_graphics 'Olex2 1.5-beta (Dolomanov et al., 2009)'
_computing_publication_material 'Olex2 1.5-beta (Dolomanov et al., 2009)'
_computing_structure_refinement 'SHELXL 2017/1 (Sheldrick, 2015)'
_computing_structure_solution 'SHELXT 2014/5 (Sheldrick, 2014)'
_diffrn_ambient_environment N~2~
_diffrn_ambient_temperature 249.97(10)
_diffrn_detector 'CCD plate'
_diffrn_detector_area_resol_mean 5.2684
_diffrn_detector_type AtlasS2
_diffrn_measured_fraction_theta_full 1.000
_diffrn_measured_fraction_theta_max 1.000
_diffrn_measurement_details
;
List of Runs (angles in degrees, time in seconds):

  # Type    Start    End  Width  t~exp~   \w     \q     \k     \f   Frames
#--------------------------------------------------------------------------
  1  \w     44.00  98.00   1.00    5.00    --   12.05-178.00-180.00   54
  2  \w     35.00  86.00   1.00    5.00    --   12.05-178.00 -90.00   51
  3  \w    -28.00  63.00   1.00    5.00    --   12.05  19.00   0.00   91
;
_diffrn_measurement_device 'four-circle diffractometer'
_diffrn_measurement_device_type 'SuperNova, Dual, Cu at zero, AtlasS2'
_diffrn_measurement_method '\w scans'
_diffrn_orient_matrix_type 'CrysAlisPro convention (1999,Acta A55,543-557)'
_diffrn_orient_matrix_UB_11 0.0127090000
_diffrn_orient_matrix_UB_12 -0.0424528000
_diffrn_orient_matrix_UB_13 -0.0406478000
_diffrn_orient_matrix_UB_21 0.0275405000
_diffrn_orient_matrix_UB_22 -0.0504832000
_diffrn_orient_matrix_UB_23 0.0348813000
_diffrn_orient_matrix_UB_31 -0.0470678000
_diffrn_orient_matrix_UB_32 -0.0410579000
_diffrn_orient_matrix_UB_33 -0.0008943000
_diffrn_radiation_monochromator mirror
_diffrn_radiation_probe x-ray
_diffrn_radiation_type 'Mo K\a'
_diffrn_radiation_wavelength 0.71073
_diffrn_reflns_av_R_equivalents 0.0524
_diffrn_reflns_av_unetI/netI 0.0766
_diffrn_reflns_Laue_measured_fraction_full 1.000
_diffrn_reflns_Laue_measured_fraction_max 1.000
_diffrn_reflns_limit_h_max 15
_diffrn_reflns_limit_h_min -15
_diffrn_reflns_limit_k_max 8
_diffrn_reflns_limit_k_min -10
_diffrn_reflns_limit_l_max 15
_diffrn_reflns_limit_l_min -11
_diffrn_reflns_number 6587
_diffrn_reflns_point_group_measured_fraction_full 1.000
_diffrn_reflns_point_group_measured_fraction_max 1.000
_diffrn_reflns_theta_full 24.999
_diffrn_reflns_theta_max 24.999
_diffrn_reflns_theta_min 2.398
_diffrn_source 'micro-focus sealed X-ray tube'
_diffrn_source_type 'SuperNova (Mo) X-ray Source'
_exptl_absorpt_coefficient_mu 2.786
_exptl_absorpt_correction_T_max 1.00000
_exptl_absorpt_correction_T_min 0.05509
_exptl_absorpt_correction_type multi-scan
_exptl_absorpt_process_details
;
CrysAlisPro 1.171.38.43f (Rigaku Oxford Diffraction, 2015)
Empirical absorption correction using spherical harmonics,
 implemented in SCALE3 ABSPACK scaling algorithm.
;
_exptl_crystal_colour yellow
_exptl_crystal_colour_primary yellow
_exptl_crystal_density_diffrn 1.589
_exptl_crystal_description block
_exptl_crystal_F_000 744
_exptl_crystal_size_max 0.15
_exptl_crystal_size_mid 0.11
_exptl_crystal_size_min 0.09
_refine_diff_density_max 0.523
_refine_diff_density_min -0.695
_refine_diff_density_rms 0.086
_refine_ls_extinction_coef 0.0031(8)
_refine_ls_extinction_expression Fc^*^=kFc[1+0.001xFc^2^\l^3^/sin(2\q)]^-1/4^
_refine_ls_extinction_method 'SHELXL-2017/1 (Sheldrick 2017)'
_refine_ls_goodness_of_fit_ref 0.991
_refine_ls_hydrogen_treatment constr
_refine_ls_matrix_type full
_refine_ls_number_parameters 200
_refine_ls_number_reflns 2726
_refine_ls_number_restraints 0
_refine_ls_restrained_S_all 0.991
_refine_ls_R_factor_all 0.0876
_refine_ls_R_factor_gt 0.0524
_refine_ls_shift/su_max 0.001
_refine_ls_shift/su_mean 0.000
_refine_ls_structure_factor_coef Fsqd
_refine_ls_weighting_details 'w=1/[\s^2^(Fo^2^)+(0.0540P)^2^] where P=(Fo^2^+2Fc^2^)/3'
_refine_ls_weighting_scheme calc
_refine_ls_wR_factor_gt 0.1072
_refine_ls_wR_factor_ref 0.1260
_reflns_Friedel_coverage 0.000
_reflns_number_gt 1853
_reflns_number_total 2726
_reflns_threshold_expression 'I > 2\s(I)'
_cod_data_source_file d2gc01932a2.cif
_cod_data_source_block exp_3880
_cod_depositor_comments 'Adding full bibliography for 7245307.cif.'
_cod_database_code 7245307
_shelx_shelxl_version_number 2017/1
_shelx_space_group_comment
;
The symmetry employed for this shelxl refinement is uniquely defined
by the following loop, which should always be used as a source of
symmetry information in preference to the above space-group names.
They are only intended as comments.
;
_olex2_refinement_description
;
1. Fixed Uiso
 At 1.2 times of:
  All C(H) groups, All C(H,H) groups
2.a Secondary CH2 refined with riding coordinates:
 C11(H11A,H11B)
2.b Aromatic/amide H refined with riding coordinates:
 C2(H2), C3(H3), C4(H4), C5(H5), C9(H9), C14(H14), C15(H15), C16(H16), C17(H17)
;
_olex2_date_sample_data_collection 2022-04-20
_olex2_submission_special_instructions 'No special instructions were received'
_oxdiff_exptl_absorpt_empirical_details
;
Empirical correction (ABSPACK) includes:
- Absorption correction using spherical harmonics
- Frame scaling
;
_oxdiff_exptl_absorpt_empirical_full_max 6.399
_oxdiff_exptl_absorpt_empirical_full_min 0.420

loop_
_space_group_symop_operation_xyz
'x, y, z'
'-x+1/2, y+1/2, -z+1/2'
'-x, -y, -z'
'x-1/2, -y-1/2, z-1/2'

loop_
_atom_site_label
_atom_site_type_symbol
_atom_site_fract_x
_atom_site_fract_y
_atom_site_fract_z
_atom_site_U_iso_or_equiv
_atom_site_adp_type
_atom_site_occupancy
_atom_site_site_symmetry_order
_atom_site_calc_flag
_atom_site_refinement_flags_posn
_atom_site_refinement_flags_adp
_atom_site_refinement_flags_occupancy
_atom_site_disorder_assembly
_atom_site_disorder_group
Br1 Br 1.01398(4) 0.58833(6) 0.23082(5) 0.0740(3) Uani 1 1 d . . . . .
S1 S 0.64972(11) 0.78101(14) 0.53851(9) 0.0564(4) Uani 1 1 d . . . . .
O1 O 0.6114(2) 0.4074(3) 0.1485(2) 0.0508(8) Uani 1 1 d . . . . .
N2 N 0.6809(4) 1.0826(5) 0.5089(4) 0.0738(14) Uani 1 1 d . . . . .
N1 N 0.6734(2) 0.5556(4) 0.2842(3) 0.0363(8) Uani 1 1 d . . . . .
C1 C 0.5186(3) 0.5946(4) 0.3457(3) 0.0348(10) Uani 1 1 d . . . . .
C2 C 0.4368(3) 0.6381(5) 0.3948(3) 0.0468(11) Uani 1 1 d . . . . .
H2 H 0.449416 0.696684 0.452228 0.056 Uiso 1 1 calc R U . . .
C3 C 0.3346(4) 0.5915(5) 0.3554(4) 0.0529(13) Uani 1 1 d . . . . .
H3 H 0.278591 0.620182 0.387113 0.063 Uiso 1 1 calc R U . . .
C4 C 0.3153(3) 0.5045(6) 0.2714(4) 0.0558(13) Uani 1 1 d . . . . .
H4 H 0.246574 0.475069 0.247027 0.067 Uiso 1 1 calc R U . . .
C5 C 0.3963(3) 0.4600(5) 0.2223(3) 0.0474(12) Uani 1 1 d . . . . .
H5 H 0.383199 0.400616 0.165360 0.057 Uiso 1 1 calc R U . . .
C6 C 0.4976(3) 0.5061(5) 0.2601(3) 0.0372(10) Uani 1 1 d . . . . .
C7 C 0.5964(3) 0.4792(5) 0.2210(3) 0.0371(10) Uani 1 1 d . . . . .
C8 C 0.6335(3) 0.6286(4) 0.3627(3) 0.0337(10) Uani 1 1 d . . . . .
C9 C 0.6946(3) 0.7065(5) 0.4325(3) 0.0432(11) Uani 1 1 d . . . . .
H9 H 0.764405 0.722305 0.424925 0.052 Uiso 1 1 calc R U . . .
C10 C 0.6677(4) 0.9599(6) 0.5181(3) 0.0482(12) Uani 1 1 d . . . . .
C11 C 0.7817(3) 0.5638(4) 0.2656(3) 0.0365(10) Uani 1 1 d . . . . .
H11A H 0.807321 0.662900 0.279008 0.044 Uiso 1 1 calc R U . . .
H11B H 0.782577 0.543548 0.194684 0.044 Uiso 1 1 calc R U . . .
C12 C 0.8566(3) 0.4588(4) 0.3288(3) 0.0314(9) Uani 1 1 d . . . . .
C13 C 0.9627(3) 0.4554(5) 0.3214(3) 0.0410(11) Uani 1 1 d . . . . .
C14 C 1.0338(4) 0.3622(6) 0.3757(4) 0.0591(14) Uani 1 1 d . . . . .
H14 H 1.104517 0.364294 0.368228 0.071 Uiso 1 1 calc R U . . .
C15 C 0.9986(4) 0.2650(6) 0.4417(4) 0.0646(15) Uani 1 1 d . . . . .
H15 H 1.045662 0.200883 0.479394 0.078 Uiso 1 1 calc R U . . .
C16 C 0.8934(4) 0.2636(5) 0.4514(4) 0.0614(14) Uani 1 1 d . . . . .
H16 H 0.869334 0.198372 0.495851 0.074 Uiso 1 1 calc R U . . .
C17 C 0.8235(4) 0.3590(5) 0.3953(3) 0.0458(11) Uani 1 1 d . . . . .
H17 H 0.752634 0.356135 0.402229 0.055 Uiso 1 1 calc R U . . .

loop_
_atom_site_aniso_label
_atom_site_aniso_U_11
_atom_site_aniso_U_22
_atom_site_aniso_U_33
_atom_site_aniso_U_23
_atom_site_aniso_U_13
_atom_site_aniso_U_12
Br1 0.0482(4) 0.0930(5) 0.0901(6) 0.0415(3) 0.0391(3) 0.0142(3)
S1 0.0800(9) 0.0622(8) 0.0319(8) -0.0160(6) 0.0236(6) -0.0134(7)
O1 0.0546(18) 0.071(2) 0.029(2) -0.0189(15) 0.0117(15) 0.0030(16)
N2 0.098(4) 0.070(3) 0.060(4) -0.013(2) 0.032(3) 0.006(3)
N1 0.0323(18) 0.054(2) 0.024(2) -0.0118(16) 0.0071(15) -0.0008(17)
C1 0.036(2) 0.043(2) 0.028(3) -0.0015(19) 0.0105(19) 0.0039(19)
C2 0.046(3) 0.058(3) 0.039(3) -0.006(2) 0.015(2) 0.005(2)
C3 0.038(3) 0.075(4) 0.051(4) -0.003(3) 0.024(2) 0.011(2)
C4 0.032(2) 0.081(4) 0.053(4) 0.004(3) 0.004(2) 0.002(2)
C5 0.042(2) 0.069(3) 0.029(3) -0.008(2) -0.003(2) -0.003(2)
C6 0.038(2) 0.049(3) 0.025(3) -0.005(2) 0.0065(19) 0.004(2)
C7 0.038(2) 0.051(3) 0.022(3) -0.005(2) 0.0037(19) 0.004(2)
C8 0.040(2) 0.044(2) 0.020(3) -0.0011(19) 0.0148(19) 0.002(2)
C9 0.049(2) 0.054(3) 0.029(3) -0.016(2) 0.013(2) -0.010(2)
C10 0.058(3) 0.060(3) 0.028(3) -0.012(2) 0.011(2) 0.001(3)
C11 0.033(2) 0.052(3) 0.026(3) -0.004(2) 0.0095(19) 0.002(2)
C12 0.037(2) 0.042(2) 0.015(2) -0.0044(18) 0.0061(18) -0.002(2)
C13 0.037(2) 0.058(3) 0.029(3) 0.009(2) 0.008(2) 0.000(2)
C14 0.044(3) 0.074(3) 0.054(4) 0.010(3) -0.009(2) 0.009(3)
C15 0.068(3) 0.072(4) 0.045(4) 0.021(3) -0.017(3) 0.004(3)
C16 0.080(4) 0.068(3) 0.032(3) 0.016(2) -0.003(3) -0.016(3)
C17 0.049(3) 0.060(3) 0.027(3) -0.001(2) 0.004(2) -0.009(2)

loop_
_atom_type_symbol
_atom_type_description
_atom_type_scat_dispersion_real
_atom_type_scat_dispersion_imag
_atom_type_scat_source
C C 0.0033 0.0016 'International Tables Vol C Tables 4.2.6.8 and 6.1.1.4'
H H 0.0000 0.0000 'International Tables Vol C Tables 4.2.6.8 and 6.1.1.4'
Br Br -0.2901 2.4595 'International Tables Vol C Tables 4.2.6.8 and 6.1.1.4'
N N 0.0061 0.0033 'International Tables Vol C Tables 4.2.6.8 and 6.1.1.4'
O O 0.0106 0.0060 'International Tables Vol C Tables 4.2.6.8 and 6.1.1.4'
S S 0.1246 0.1234 'International Tables Vol C Tables 4.2.6.8 and 6.1.1.4'

loop_
_geom_angle_atom_site_label_1
_geom_angle_atom_site_label_2
_geom_angle_atom_site_label_3
_geom_angle
_geom_angle_site_symmetry_1
_geom_angle_site_symmetry_3
_geom_angle_publ_flag
C10 S1 C9 100.0(2) . . ?
C7 N1 C8 112.8(3) . . ?
C7 N1 C11 121.9(3) . . ?
C8 N1 C11 125.2(3) . . ?
C2 C1 C6 119.8(4) . . ?
C2 C1 C8 132.6(4) . . ?
C6 C1 C8 107.6(3) . . ?
C1 C2 H2 121.0 . . ?
C1 C2 C3 118.1(4) . . ?
C3 C2 H2 121.0 . . ?
C2 C3 H3 119.3 . . ?
C4 C3 C2 121.5(4) . . ?
C4 C3 H3 119.3 . . ?
C3 C4 H4 119.5 . . ?
C3 C4 C5 120.9(4) . . ?
C5 C4 H4 119.5 . . ?
C4 C5 H5 120.9 . . ?
C4 C5 C6 118.2(4) . . ?
C6 C5 H5 120.9 . . ?
C1 C6 C7 109.1(3) . . ?
C5 C6 C1 121.6(4) . . ?
C5 C6 C7 129.3(4) . . ?
O1 C7 N1 125.1(4) . . ?
O1 C7 C6 129.3(4) . . ?
N1 C7 C6 105.7(3) . . ?
N1 C8 C1 104.9(3) . . ?
C9 C8 N1 122.4(4) . . ?
C9 C8 C1 132.7(4) . . ?
S1 C9 H9 118.4 . . ?
C8 C9 S1 123.1(3) . . ?
C8 C9 H9 118.4 . . ?
N2 C10 S1 176.8(5) . . ?
N1 C11 H11A 108.7 . . ?
N1 C11 H11B 108.7 . . ?
N1 C11 C12 114.2(3) . . ?
H11A C11 H11B 107.6 . . ?
C12 C11 H11A 108.7 . . ?
C12 C11 H11B 108.7 . . ?
C13 C12 C11 121.2(3) . . ?
C13 C12 C17 116.0(4) . . ?
C17 C12 C11 122.8(4) . . ?
C12 C13 Br1 118.5(3) . . ?
C14 C13 Br1 117.8(3) . . ?
C14 C13 C12 123.8(4) . . ?
C13 C14 H14 120.6 . . ?
C13 C14 C15 118.9(4) . . ?
C15 C14 H14 120.6 . . ?
C14 C15 H15 120.2 . . ?
C16 C15 C14 119.6(5) . . ?
C16 C15 H15 120.2 . . ?
C15 C16 H16 119.9 . . ?
C15 C16 C17 120.2(5) . . ?
C17 C16 H16 119.9 . . ?
C12 C17 H17 119.2 . . ?
C16 C17 C12 121.6(4) . . ?
C16 C17 H17 119.2 . . ?

loop_
_geom_bond_atom_site_label_1
_geom_bond_atom_site_label_2
_geom_bond_distance
_geom_bond_site_symmetry_2
_geom_bond_publ_flag
Br1 C13 1.908(4) . ?
S1 C9 1.754(4) . ?
S1 C10 1.679(6) . ?
O1 C7 1.214(5) . ?
N2 C10 1.143(5) . ?
N1 C7 1.383(5) . ?
N1 C8 1.409(5) . ?
N1 C11 1.454(5) . ?
C1 C2 1.384(5) . ?
C1 C6 1.394(6) . ?
C1 C8 1.489(5) . ?
C2 H2 0.9300 . ?
C2 C3 1.400(6) . ?
C3 H3 0.9300 . ?
C3 C4 1.368(7) . ?
C4 H4 0.9300 . ?
C4 C5 1.378(6) . ?
C5 H5 0.9300 . ?
C5 C6 1.383(5) . ?
C6 C7 1.470(5) . ?
C8 C9 1.327(5) . ?
C9 H9 0.9300 . ?
C11 H11A 0.9700 . ?
C11 H11B 0.9700 . ?
C11 C12 1.517(5) . ?
C12 C13 1.382(5) . ?
C12 C17 1.389(6) . ?
C13 C14 1.369(6) . ?
C14 H14 0.9300 . ?
C14 C15 1.379(7) . ?
C15 H15 0.9300 . ?
C15 C16 1.378(7) . ?
C16 H16 0.9300 . ?
C16 C17 1.383(6) . ?
C17 H17 0.9300 . ?

loop_
_geom_torsion_atom_site_label_1
_geom_torsion_atom_site_label_2
_geom_torsion_atom_site_label_3
_geom_torsion_atom_site_label_4
_geom_torsion
_geom_torsion_site_symmetry_1
_geom_torsion_site_symmetry_2
_geom_torsion_site_symmetry_3
_geom_torsion_site_symmetry_4
_geom_torsion_publ_flag
Br1 C13 C14 C15 180.0(4) . . . . ?
N1 C8 C9 S1 -172.7(3) . . . . ?
N1 C11 C12 C13 -178.7(4) . . . . ?
N1 C11 C12 C17 2.8(6) . . . . ?
C1 C2 C3 C4 0.4(7) . . . . ?
C1 C6 C7 O1 179.6(5) . . . . ?
C1 C6 C7 N1 -1.1(5) . . . . ?
C1 C8 C9 S1 6.7(7) . . . . ?
C2 C1 C6 C5 0.0(7) . . . . ?
C2 C1 C6 C7 178.4(4) . . . . ?
C2 C1 C8 N1 -177.4(5) . . . . ?
C2 C1 C8 C9 3.1(8) . . . . ?
C2 C3 C4 C5 -0.1(8) . . . . ?
C3 C4 C5 C6 -0.3(7) . . . . ?
C4 C5 C6 C1 0.3(7) . . . . ?
C4 C5 C6 C7 -177.7(5) . . . . ?
C5 C6 C7 O1 -2.1(8) . . . . ?
C5 C6 C7 N1 177.2(4) . . . . ?
C6 C1 C2 C3 -0.4(6) . . . . ?
C6 C1 C8 N1 -0.2(4) . . . . ?
C6 C1 C8 C9 -179.7(5) . . . . ?
C7 N1 C8 C1 -0.5(5) . . . . ?
C7 N1 C8 C9 179.0(4) . . . . ?
C7 N1 C11 C12 -99.9(5) . . . . ?
C8 N1 C7 O1 -179.7(4) . . . . ?
C8 N1 C7 C6 1.0(5) . . . . ?
C8 N1 C11 C12 83.8(5) . . . . ?
C8 C1 C2 C3 176.5(4) . . . . ?
C8 C1 C6 C5 -177.6(4) . . . . ?
C8 C1 C6 C7 0.8(5) . . . . ?
C10 S1 C9 C8 -118.4(4) . . . . ?
C11 N1 C7 O1 3.6(7) . . . . ?
C11 N1 C7 C6 -175.7(4) . . . . ?
C11 N1 C8 C1 176.1(4) . . . . ?
C11 N1 C8 C9 -4.4(6) . . . . ?
C11 C12 C13 Br1 1.0(5) . . . . ?
C11 C12 C13 C14 -179.3(4) . . . . ?
C11 C12 C17 C16 179.4(4) . . . . ?
C12 C13 C14 C15 0.3(8) . . . . ?
C13 C12 C17 C16 0.9(7) . . . . ?
C13 C14 C15 C16 0.1(8) . . . . ?
C14 C15 C16 C17 0.0(8) . . . . ?
C15 C16 C17 C12 -0.6(8) . . . . ?
C17 C12 C13 Br1 179.5(3) . . . . ?
C17 C12 C13 C14 -0.8(7) . . . . ?
